data_4080712
loop_
_publ_author_name
'Peterson, Jeffrey K.'
'MacDonald, Matthew R.'
'Ziller, Joseph W.'
'Evans, William J.'

_publ_contact_author
; 
Professor William J. Evans
Department of Chemistry
1102 Natural Sciences II
University of California, Irvine
Irvine, CA 92697-2025
;
_publ_section_title
;
 Synthetic Aspects of (C5H4SiMe3)3Ln Rare-Earth Chemistry: Formation of
 (C5H4SiMe3)3Lu via [(C5H4SiMe3)2Ln]+Metallocene Precursors
;
_journal_issue 9
_journal_name_full Organometallics
_journal_page_first 2625
_journal_paper_doi 10.1021/om400116d
_journal_volume 32
_journal_year 2013
_chemical_formula_sum 'C24 H39 La Si3'
_chemical_formula_weight 550.73
_chemical_name_systematic
; 
 ? 
;
_space_group_IT_number 61
_symmetry_cell_setting orthorhombic
_symmetry_space_group_name_Hall '-P 2ac 2ab'
_symmetry_space_group_name_H-M 'P b c a'
_atom_sites_solution_hydrogens difmap
_atom_sites_solution_primary direct
_atom_sites_solution_secondary difmap
_audit_creation_method SHELXTL
_cell_angle_alpha 90.00
_cell_angle_beta 90.00
_cell_angle_gamma 90.00
_cell_formula_units_Z 8
_cell_length_a 8.3847(4)
_cell_length_b 22.0480(10)
_cell_length_c 29.1904(13)
_cell_measurement_reflns_used 9867
_cell_measurement_temperature 83(2)
_cell_measurement_theta_max 28.70
_cell_measurement_theta_min 2.69
_cell_volume 5396.3(4)
_computing_cell_refinement 'Bruker SAINT'
_computing_data_collection 'Bruker APEX2'
_computing_data_reduction 'Bruker SAINT'
_computing_molecular_graphics 'Bruker SHELXTL'
_computing_publication_material 'Bruker SHELXTL'
_computing_structure_refinement 'SHELXL-97 (Sheldrick, 2008)'
_computing_structure_solution 'SHELXS-97 (Sheldrick, 2008)'
_diffrn_ambient_temperature 83(2)
_diffrn_measured_fraction_theta_full 1.000
_diffrn_measured_fraction_theta_max 0.966
_diffrn_measurement_device_type 'Bruker APEX-II CCD'
_diffrn_measurement_method '\f and \w scans'
_diffrn_radiation_monochromator graphite
_diffrn_radiation_source 'fine-focus sealed tube'
_diffrn_radiation_type MoK\a
_diffrn_radiation_wavelength 0.71073
_diffrn_reflns_av_R_equivalents 0.0215
_diffrn_reflns_av_sigmaI/netI 0.0122
_diffrn_reflns_limit_h_max 11
_diffrn_reflns_limit_h_min -11
_diffrn_reflns_limit_k_max 29
_diffrn_reflns_limit_k_min -29
_diffrn_reflns_limit_l_max 38
_diffrn_reflns_limit_l_min -39
_diffrn_reflns_number 59269
_diffrn_reflns_theta_full 25.50
_diffrn_reflns_theta_max 28.82
_diffrn_reflns_theta_min 1.40
_exptl_absorpt_coefficient_mu 1.724
_exptl_absorpt_correction_T_max 0.7605
_exptl_absorpt_correction_T_min 0.5611
_exptl_absorpt_correction_type numerical
_exptl_absorpt_process_details 'Bruker SADABS'
_exptl_crystal_colour colorless
_exptl_crystal_density_diffrn 1.356
_exptl_crystal_density_meas ?
_exptl_crystal_density_method 'not measured'
_exptl_crystal_description irregular
_exptl_crystal_F_000 2256
_exptl_crystal_size_max 0.38
_exptl_crystal_size_mid 0.27
_exptl_crystal_size_min 0.17
_refine_diff_density_max 1.778
_refine_diff_density_min -0.684
_refine_diff_density_rms 0.078
_refine_ls_extinction_method none
_refine_ls_goodness_of_fit_ref 1.104
_refine_ls_hydrogen_treatment refall
_refine_ls_matrix_type full
_refine_ls_number_parameters 409
_refine_ls_number_reflns 6817
_refine_ls_number_restraints 0
_refine_ls_restrained_S_all 1.104
_refine_ls_R_factor_all 0.0261
_refine_ls_R_factor_gt 0.0220
_refine_ls_shift/su_max 0.001
_refine_ls_shift/su_mean 0.000
_refine_ls_structure_factor_coef Fsqd
_refine_ls_weighting_details 'calc w=1/[\s^2^(Fo^2^)+(0.0273P)^2^+4.9196P] where P=(Fo^2^+2Fc^2^)/3'
_refine_ls_weighting_scheme calc
_refine_ls_wR_factor_gt 0.0543
_refine_ls_wR_factor_ref 0.0568
_reflns_number_gt 6098
_reflns_number_total 6817
_reflns_threshold_expression >2sigma(I)
_cod_data_source_file om400116d_si_003.cif
_cod_data_source_block jkp8
_cod_depositor_comments
;
The following automatic conversions were performed:

'_symmetry_cell_setting' value 'Orthorhombic' changed to
'orthorhombic' according to
/home/saulius/struct/CIF-dictionaries/cif_core.dic dictionary named
'cif_core.dic' version 2.3.1 from 2005-06-27.

Automatic conversion script
Id: cif_fix_values 1891 2012-01-12 08:04:46Z andrius 

The following automatic conversions were performed:

'_exptl_crystal_density_meas' value 'not_measured' was changed to '?'
- the value is perceived as not measured.

Automatic conversion script
Id: cif_fix_values 3008 2015-01-20 13:52:24Z robertas 
;
_cod_original_sg_symbol_H-M Pbca
_cod_database_code 4080712

loop_
_symmetry_equiv_pos_as_xyz
'x, y, z'
'-x+1/2, -y, z+1/2'
'-x, y+1/2, -z+1/2'
'x+1/2, -y+1/2, -z'
'-x, -y, -z'
'x-1/2, y, -z-1/2'
'x, -y-1/2, z-1/2'
'-x-1/2, y-1/2, z'

loop_
_atom_site_label
_atom_site_type_symbol
_atom_site_fract_x
_atom_site_fract_y
_atom_site_fract_z
_atom_site_U_iso_or_equiv
_atom_site_adp_type
_atom_site_occupancy
_atom_site_symmetry_multiplicity
_atom_site_calc_flag
La1 La 0.073765(11) 0.269237(4) 0.124686(3) 0.01276(4) Uani 1 1 d
Si1 Si 0.21793(6) 0.39868(2) 0.025102(16) 0.01763(10) Uani 1 1 d
Si2 Si -0.23816(6) 0.41045(2) 0.149041(16) 0.01806(10) Uani 1 1 d
Si3 Si 0.24105(7) 0.11264(2) 0.179987(17) 0.02077(11) Uani 1 1 d
C1 C 0.1373(2) 0.26843(8) 0.02899(6) 0.0180(4) Uani 1 1 d
C2 C 0.2060(2) 0.21467(9) 0.04609(6) 0.0212(4) Uani 1 1 d
C3 C 0.3398(2) 0.23097(9) 0.07306(7) 0.0222(4) Uani 1 1 d
C4 C 0.3516(2) 0.29429(9) 0.07302(6) 0.0196(4) Uani 1 1 d
C5 C 0.2253(2) 0.31916(8) 0.04567(6) 0.0168(3) Uani 1 1 d
C6 C 0.4005(3) 0.41311(11) -0.01026(8) 0.0292(5) Uani 1 1 d
C7 C 0.0376(3) 0.41068(10) -0.01152(7) 0.0254(4) Uani 1 1 d
C8 C 0.2233(3) 0.45304(11) 0.07426(8) 0.0320(5) Uani 1 1 d
C9 C -0.2442(2) 0.27760(9) 0.15724(6) 0.0177(3) Uani 1 1 d
C10 C -0.2416(2) 0.22571(9) 0.12955(7) 0.0218(4) Uani 1 1 d
C11 C -0.2224(2) 0.24530(10) 0.08337(7) 0.0214(4) Uani 1 1 d
C12 C -0.2126(2) 0.30865(9) 0.08329(6) 0.0196(4) Uani 1 1 d
C13 C -0.2248(2) 0.33026(8) 0.12973(6) 0.0173(3) Uani 1 1 d
C14 C -0.4230(3) 0.42033(11) 0.18410(9) 0.0329(5) Uani 1 1 d
C15 C -0.0658(3) 0.43173(11) 0.18660(8) 0.0309(5) Uani 1 1 d
C16 C -0.2489(3) 0.46179(10) 0.09826(7) 0.0254(4) Uani 1 1 d
C17 C 0.3233(2) 0.24387(9) 0.18725(6) 0.0189(4) Uani 1 1 d
C18 C 0.2518(2) 0.29723(9) 0.20390(6) 0.0212(4) Uani 1 1 d
C19 C 0.0983(2) 0.28198(10) 0.22079(6) 0.0202(4) Uani 1 1 d
C20 C 0.0755(2) 0.21981(9) 0.21410(6) 0.0183(4) Uani 1 1 d
C21 C 0.2140(2) 0.19480(9) 0.19238(6) 0.0181(3) Uani 1 1 d
C22 C 0.4375(3) 0.09746(11) 0.15216(9) 0.0347(5) Uani 1 1 d
C23 C 0.2307(3) 0.06858(11) 0.23467(8) 0.0316(5) Uani 1 1 d
C24 C 0.0736(3) 0.08661(12) 0.14218(9) 0.0360(5) Uani 1 1 d
H1A H 0.048(3) 0.2698(9) 0.0089(8) 0.015(5) Uiso 1 1 d
H2A H 0.168(3) 0.1729(12) 0.0410(9) 0.033(7) Uiso 1 1 d
H3A H 0.406(3) 0.2049(12) 0.0866(8) 0.026(6) Uiso 1 1 d
H4A H 0.432(3) 0.3159(12) 0.0864(8) 0.026(6) Uiso 1 1 d
H6A H 0.397(4) 0.3882(15) -0.0386(12) 0.057(9) Uiso 1 1 d
H6B H 0.492(4) 0.4040(13) 0.0078(9) 0.038(7) Uiso 1 1 d
H6C H 0.402(3) 0.4558(15) -0.0207(10) 0.048(8) Uiso 1 1 d
H7A H 0.033(3) 0.3833(14) -0.0359(11) 0.047(8) Uiso 1 1 d
H7B H 0.038(3) 0.4493(13) -0.0246(9) 0.037(7) Uiso 1 1 d
H7C H -0.061(3) 0.4049(13) 0.0055(10) 0.036(7) Uiso 1 1 d
H8A H 0.126(4) 0.4485(13) 0.0931(10) 0.047(8) Uiso 1 1 d
H8B H 0.226(4) 0.4936(16) 0.0650(11) 0.063(10) Uiso 1 1 d
H8C H 0.312(4) 0.4453(14) 0.0948(10) 0.050(8) Uiso 1 1 d
H9A H -0.254(3) 0.2775(10) 0.1907(8) 0.023(6) Uiso 1 1 d
H10A H -0.255(3) 0.1864(11) 0.1403(7) 0.017(5) Uiso 1 1 d
H11A H -0.219(3) 0.2203(11) 0.0584(9) 0.026(6) Uiso 1 1 d
H12A H -0.203(3) 0.3337(11) 0.0573(8) 0.028(6) Uiso 1 1 d
H14A H -0.435(3) 0.4608(16) 0.1957(11) 0.054(9) Uiso 1 1 d
H14B H -0.420(3) 0.3947(14) 0.2102(11) 0.048(9) Uiso 1 1 d
H14C H -0.520(5) 0.4139(17) 0.1652(13) 0.078(12) Uiso 1 1 d
H15A H -0.067(3) 0.4735(14) 0.1948(9) 0.038(7) Uiso 1 1 d
H15B H 0.037(3) 0.4239(12) 0.1720(9) 0.033(7) Uiso 1 1 d
H15C H -0.065(3) 0.4086(14) 0.2142(11) 0.047(8) Uiso 1 1 d
H16A H -0.254(3) 0.5037(13) 0.1073(9) 0.032(6) Uiso 1 1 d
H16B H -0.343(3) 0.4533(12) 0.0811(9) 0.040(7) Uiso 1 1 d
H16C H -0.162(3) 0.4576(12) 0.0783(9) 0.040(7) Uiso 1 1 d
H17A H 0.426(3) 0.2406(11) 0.1760(8) 0.024(6) Uiso 1 1 d
H18A H 0.301(3) 0.3360(12) 0.2048(8) 0.032(7) Uiso 1 1 d
H19A H 0.034(3) 0.3081(11) 0.2326(8) 0.020(6) Uiso 1 1 d
H20A H -0.012(3) 0.1968(11) 0.2217(8) 0.026(6) Uiso 1 1 d
H22A H 0.519(4) 0.1160(14) 0.1704(11) 0.051(9) Uiso 1 1 d
H22B H 0.438(3) 0.1122(15) 0.1240(10) 0.045(9) Uiso 1 1 d
H22C H 0.456(3) 0.0528(14) 0.1486(10) 0.045(8) Uiso 1 1 d
H23A H 0.133(4) 0.0738(14) 0.2499(10) 0.048(8) Uiso 1 1 d
H23B H 0.312(4) 0.0815(14) 0.2556(10) 0.050(9) Uiso 1 1 d
H23C H 0.243(3) 0.0266(13) 0.2289(10) 0.044(8) Uiso 1 1 d
H24A H -0.032(4) 0.0958(15) 0.1577(11) 0.057(9) Uiso 1 1 d
H24B H 0.077(3) 0.0452(16) 0.1383(10) 0.045(8) Uiso 1 1 d
H24C H 0.077(4) 0.1050(18) 0.1131(13) 0.070(12) Uiso 1 1 d

loop_
_atom_site_aniso_label
_atom_site_aniso_U_11
_atom_site_aniso_U_22
_atom_site_aniso_U_33
_atom_site_aniso_U_23
_atom_site_aniso_U_13
_atom_site_aniso_U_12
La1 0.01124(6) 0.01959(6) 0.00744(5) 0.00031(3) -0.00015(3) -0.00022(3)
Si1 0.0214(2) 0.0189(2) 0.0125(2) -0.00019(18) 0.00152(18) -0.00022(19)
Si2 0.0209(2) 0.0203(2) 0.0130(2) 0.00172(18) 0.00260(18) 0.00308(19)
Si3 0.0243(3) 0.0208(2) 0.0173(2) 0.00516(19) 0.0020(2) 0.0042(2)
C1 0.0199(9) 0.0248(9) 0.0094(7) -0.0001(6) 0.0021(7) -0.0017(7)
C2 0.0272(10) 0.0213(9) 0.0151(8) -0.0007(7) 0.0072(7) 0.0004(8)
C3 0.0205(9) 0.0301(10) 0.0160(8) 0.0074(7) 0.0068(7) 0.0082(8)
C4 0.0151(8) 0.0311(10) 0.0126(8) 0.0044(7) 0.0021(7) -0.0009(7)
C5 0.0171(8) 0.0228(9) 0.0105(7) 0.0029(6) 0.0016(6) -0.0007(7)
C6 0.0316(11) 0.0263(11) 0.0298(11) 0.0057(9) 0.0103(9) -0.0026(9)
C7 0.0317(11) 0.0244(10) 0.0199(9) 0.0041(8) -0.0043(8) 0.0013(8)
C8 0.0336(12) 0.0348(12) 0.0276(10) -0.0114(9) -0.0042(9) 0.0038(10)
C9 0.0122(8) 0.0250(9) 0.0158(8) 0.0006(7) 0.0011(6) -0.0017(6)
C10 0.0143(9) 0.0241(10) 0.0271(10) -0.0015(7) 0.0014(7) -0.0036(7)
C11 0.0140(8) 0.0311(10) 0.0190(9) -0.0076(8) -0.0044(7) 0.0007(7)
C12 0.0144(8) 0.0312(10) 0.0130(8) -0.0009(7) -0.0022(6) 0.0042(7)
C13 0.0151(8) 0.0229(9) 0.0138(8) -0.0017(6) 0.0002(6) 0.0024(7)
C14 0.0407(13) 0.0283(12) 0.0298(11) 0.0053(9) 0.0184(10) 0.0095(9)
C15 0.0433(14) 0.0233(11) 0.0262(11) 0.0009(9) -0.0106(10) -0.0031(9)
C16 0.0258(10) 0.0301(11) 0.0203(9) 0.0066(8) 0.0033(8) 0.0028(8)
C17 0.0155(9) 0.0291(10) 0.0120(8) 0.0019(7) -0.0042(7) 0.0003(7)
C18 0.0223(9) 0.0253(10) 0.0161(8) -0.0023(7) -0.0064(7) -0.0040(7)
C19 0.0241(9) 0.0271(10) 0.0093(8) -0.0028(7) -0.0014(7) 0.0038(8)
C20 0.0201(9) 0.0251(9) 0.0098(8) 0.0030(7) 0.0007(6) 0.0002(7)
C21 0.0195(8) 0.0231(9) 0.0116(7) 0.0037(6) 0.0000(6) 0.0018(7)
C22 0.0389(13) 0.0282(12) 0.0371(13) 0.0109(10) 0.0157(10) 0.0102(10)
C23 0.0316(11) 0.0348(12) 0.0285(11) 0.0157(9) 0.0042(9) 0.0044(9)
C24 0.0488(15) 0.0260(12) 0.0333(13) -0.0039(9) -0.0123(11) 0.0016(10)

loop_
_atom_type_symbol
_atom_type_description
_atom_type_scat_dispersion_real
_atom_type_scat_dispersion_imag
_atom_type_scat_source
C C 0.0033 0.0016 'International Tables Vol C Tables 4.2.6.8 and 6.1.1.4'
H H 0.0000 0.0000 'International Tables Vol C Tables 4.2.6.8 and 6.1.1.4'
Si Si 0.0817 0.0704 'International Tables Vol C Tables 4.2.6.8 and 6.1.1.4'
La La -0.2871 2.4523 'International Tables Vol C Tables 4.2.6.8 and 6.1.1.4'

loop_
_geom_angle_atom_site_label_1
_geom_angle_atom_site_label_2
_geom_angle_atom_site_label_3
_geom_angle
Cnt1 La1 Cnt2 120.4
Cnt1 La1 Cnt3 119.9
Cnt2 La1 Cnt3 118.9
C11 La1 C10 29.33(6)
C11 La1 C2 85.31(6)
C10 La1 C2 105.37(6)
C11 La1 C18 149.36(6)
C10 La1 C18 122.00(6)
C2 La1 C18 123.55(6)
C11 La1 C3 114.41(6)
C10 La1 C3 131.87(6)
C2 La1 C3 29.10(6)
C18 La1 C3 94.87(6)
C11 La1 C21 123.97(6)
C10 La1 C21 99.06(6)
C2 La1 C21 99.07(6)
C18 La1 C21 48.20(5)
C3 La1 C21 82.58(5)
C11 La1 C12 28.75(6)
C10 La1 C12 47.81(6)
C2 La1 C12 96.75(6)
C18 La1 C12 137.15(6)
C3 La1 C12 122.38(5)
C21 La1 C12 146.26(6)
C11 La1 C19 120.58(6)
C10 La1 C19 92.99(6)
C2 La1 C19 145.26(6)
C18 La1 C19 29.09(6)
C3 La1 C19 120.15(6)
C21 La1 C19 48.18(6)
C12 La1 C19 117.12(5)
C11 La1 C20 109.16(6)
C10 La1 C20 80.04(6)
C2 La1 C20 125.78(6)
C18 La1 C20 47.54(6)
C3 La1 C20 111.93(5)
C21 La1 C20 29.36(5)
C12 La1 C20 121.18(5)
C19 La1 C20 28.62(6)
C11 La1 C4 122.37(6)
C10 La1 C4 150.03(6)
C2 La1 C4 47.58(6)
C18 La1 C4 87.63(6)
C3 La1 C4 28.68(6)
C21 La1 C4 98.26(5)
C12 La1 C4 114.31(5)
C19 La1 C4 116.72(6)
C20 La1 C4 124.24(5)
C11 La1 C17 153.13(6)
C10 La1 C17 126.41(6)
C2 La1 C17 98.62(6)
C18 La1 C17 28.82(6)
C3 La1 C17 72.62(6)
C21 La1 C17 29.20(5)
C12 La1 C17 164.62(5)
C19 La1 C17 47.63(6)
C20 La1 C17 47.56(5)
C4 La1 C17 76.95(5)
C11 La1 C9 47.58(5)
C10 La1 C9 28.69(5)
C2 La1 C9 132.10(6)
C18 La1 C9 102.03(6)
C3 La1 C9 160.33(6)
C21 La1 C9 101.22(5)
C12 La1 C9 47.50(5)
C19 La1 C9 74.31(5)
C20 La1 C9 73.79(5)
C4 La1 C9 160.01(5)
C17 La1 C9 119.41(5)
C11 La1 C1 75.10(6)
C10 La1 C1 102.90(6)
C2 La1 C1 28.82(5)
C18 La1 C1 135.04(6)
C3 La1 C1 47.57(6)
C21 La1 C1 127.27(5)
C12 La1 C1 74.99(5)
C19 La1 C1 164.11(6)
C20 La1 C1 154.56(5)
C4 La1 C1 47.42(5)
C17 La1 C1 119.58(6)
C9 La1 C1 120.37(5)
C11 La1 C13 48.22(5)
C10 La1 C13 48.14(6)
C2 La1 C13 126.17(5)
C18 La1 C13 108.64(5)
C3 La1 C13 149.84(5)
C21 La1 C13 127.19(5)
C12 La1 C13 29.43(5)
C19 La1 C13 88.03(5)
C20 La1 C13 97.99(5)
C4 La1 C13 131.26(5)
C17 La1 C13 135.20(5)
C9 La1 C13 28.97(5)
C1 La1 C13 102.63(5)
C11 La1 C5 96.83(6)
C10 La1 C5 126.16(5)
C2 La1 C5 48.05(6)
C18 La1 C5 110.04(6)
C3 La1 C5 48.07(5)
C21 La1 C5 127.17(5)
C12 La1 C5 85.06(5)
C19 La1 C5 136.99(6)
C20 La1 C5 153.13(5)
C4 La1 C5 29.25(5)
C17 La1 C5 105.57(5)
C9 La1 C5 131.61(5)
C1 La1 C5 28.98(5)
C13 La1 C5 104.54(5)
C5 Si1 C8 110.91(10)
C5 Si1 C7 110.22(9)
C8 Si1 C7 111.54(11)
C5 Si1 C6 108.17(9)
C8 Si1 C6 107.11(11)
C7 Si1 C6 108.76(10)
C13 Si2 C16 109.80(9)
C13 Si2 C14 109.08(10)
C16 Si2 C14 108.90(10)
C13 Si2 C15 111.65(10)
C16 Si2 C15 110.46(11)
C14 Si2 C15 106.86(12)
C21 Si3 C22 111.52(10)
C21 Si3 C23 109.51(10)
C22 Si3 C23 108.61(11)
C21 Si3 C24 108.71(10)
C22 Si3 C24 110.47(13)
C23 Si3 C24 107.95(12)
C2 C1 C5 109.11(17)
C2 C1 La1 74.57(10)
C5 C1 La1 75.91(10)
C1 C2 C3 107.90(17)
C1 C2 La1 76.61(10)
C3 C2 La1 75.57(11)
C4 C3 C2 107.96(17)
C4 C3 La1 75.98(11)
C2 C3 La1 75.33(11)
C3 C4 C5 109.24(17)
C3 C4 La1 75.34(11)
C5 C4 La1 76.33(10)
C1 C5 C4 105.78(16)
C1 C5 Si1 127.90(13)
C4 C5 Si1 124.46(14)
C1 C5 La1 75.12(10)
C4 C5 La1 74.42(10)
Si1 C5 La1 127.70(8)
C10 C9 C13 109.85(16)
C10 C9 La1 74.89(11)
C13 C9 La1 75.88(10)
C9 C10 C11 107.45(17)
C9 C10 La1 76.42(11)
C11 C10 La1 75.10(11)
C12 C11 C10 108.12(17)
C12 C11 La1 76.19(10)
C10 C11 La1 75.57(11)
C11 C12 C13 108.92(17)
C11 C12 La1 75.06(10)
C13 C12 La1 76.07(10)
C9 C13 C12 105.64(16)
C9 C13 Si2 126.78(13)
C12 C13 Si2 127.16(14)
C9 C13 La1 75.15(10)
C12 C13 La1 74.50(10)
Si2 C13 La1 121.23(8)
C18 C17 C21 108.90(17)
C18 C17 La1 75.09(10)
C21 C17 La1 75.09(10)
C17 C18 C19 107.98(18)
C17 C18 La1 76.09(10)
C19 C18 La1 75.71(10)
C20 C19 C18 107.93(17)
C20 C19 La1 75.76(11)
C18 C19 La1 75.20(10)
C19 C20 C21 109.18(17)
C19 C20 La1 75.62(11)
C21 C20 La1 75.18(10)
C17 C21 C20 105.98(17)
C17 C21 Si3 129.76(14)
C20 C21 Si3 124.02(14)
C17 C21 La1 75.72(10)
C20 C21 La1 75.46(10)
Si3 C21 La1 118.70(8)

loop_
_geom_bond_atom_site_label_1
_geom_bond_atom_site_label_2
_geom_bond_distance
La1 Cnt1 2.564
La1 Cnt2 2.557
La1 Cnt3 2.557
La1 C11 2.8108(18)
La1 C10 2.817(2)
La1 C2 2.8181(18)
La1 C18 2.8204(18)
La1 C3 2.8212(19)
La1 C21 2.8248(17)
La1 C12 2.8251(18)
La1 C19 2.8268(18)
La1 C20 2.8286(18)
La1 C4 2.8293(18)
La1 C17 2.8330(18)
La1 C9 2.8362(18)
La1 C1 2.8439(17)
La1 C13 2.8455(18)
La1 C5 2.8540(17)
Si1 C5 1.8542(19)
Si1 C8 1.870(2)
Si1 C7 1.870(2)
Si1 C6 1.874(2)
Si2 C13 1.8591(19)
Si2 C16 1.867(2)
Si2 C14 1.870(2)
Si2 C15 1.874(2)
Si3 C21 1.861(2)
Si3 C22 1.867(2)
Si3 C23 1.871(2)
Si3 C24 1.876(2)
C1 C2 1.409(3)
C1 C5 1.425(3)
C2 C3 1.417(3)
C3 C4 1.400(3)
C4 C5 1.435(2)
C9 C10 1.401(3)
C9 C13 1.421(3)
C10 C11 1.425(3)
C11 C12 1.399(3)
C12 C13 1.441(2)
C17 C18 1.407(3)
C17 C21 1.426(3)
C18 C19 1.418(3)
C19 C20 1.398(3)
C20 C21 1.433(3)
